data_7711523
loop_
_publ_author_name
'Collins, Brenna K.'
'Bhuvanesh, Nattamai'
'Gladysz, John A.'

_publ_section_title
;
 A new supramolecular bonding motif involving NH bonds of ammonium salts
 and macrocycles derived from platinum corners and butadiynediyl linkers
;
_journal_name_full 'Dalton Transactions'
_journal_paper_doi 10.1039/D2DT02680E
_journal_year 2022
_chemical_formula_moiety 'C132 H120 P8 Pt4, Cl, C4 H10 N O'
_chemical_formula_sum 'C136 H130 Cl N O P8 Pt4'
_chemical_formula_weight 2857.97
_space_group_crystal_system monoclinic
_space_group_IT_number 15
_space_group_name_Hall '-C 2yc'
_space_group_name_H-M_alt 'C 1 2/c 1'
_atom_sites_solution_hydrogens geom
_atom_sites_solution_primary dual
_audit_creation_date 2022-06-02
_audit_creation_method
;
Olex2 1.5
(compiled 2022.04.07 svn.rca3783a0 for OlexSys, GUI svn.r6498)
;
_audit_update_record
;
2022-06-30 deposited with the CCDC.	2022-09-28 downloaded from the CCDC.
;
_cell_angle_alpha 90
_cell_angle_beta 90.009(3)
_cell_angle_gamma 90
_cell_formula_units_Z 4
_cell_length_a 25.3077(14)
_cell_length_b 26.3723(14)
_cell_length_c 21.7373(12)
_cell_measurement_reflns_used 9412
_cell_measurement_temperature 110.00
_cell_measurement_theta_max 70.111
_cell_measurement_theta_min 3.162
_cell_volume 14508.0(14)
_computing_cell_refinement 'SAINT V8.38A (Bruker, 2018)'
_computing_data_reduction 'SAINT V8.38A (Bruker, 2018)'
_computing_molecular_graphics 'Olex2 1.5 (Dolomanov et al., 2009)'
_computing_publication_material 'Olex2 1.5 (Dolomanov et al., 2009)'
_computing_structure_refinement 'XL  (Sheldrick, 2008)'
_computing_structure_solution 'SHELXT 2014/5 (Sheldrick, 2014)'
_diffrn_ambient_temperature 110.00
_diffrn_measured_fraction_theta_full 1.000
_diffrn_measured_fraction_theta_max 0.999
_diffrn_measurement_device_type 'Bruker Venture (PHOTON III)'
_diffrn_measurement_method '\f and \w scans'
_diffrn_radiation_type CuK\a
_diffrn_radiation_wavelength 1.54178
_diffrn_reflns_av_R_equivalents 0.0646
_diffrn_reflns_av_unetI/netI 0.0303
_diffrn_reflns_Laue_measured_fraction_full 1.000
_diffrn_reflns_Laue_measured_fraction_max 0.999
_diffrn_reflns_limit_h_max 30
_diffrn_reflns_limit_h_min -30
_diffrn_reflns_limit_k_max 32
_diffrn_reflns_limit_k_min -32
_diffrn_reflns_limit_l_max 26
_diffrn_reflns_limit_l_min -26
_diffrn_reflns_number 142334
_diffrn_reflns_point_group_measured_fraction_full 1.000
_diffrn_reflns_point_group_measured_fraction_max 0.999
_diffrn_reflns_theta_full 67.679
_diffrn_reflns_theta_max 70.258
_diffrn_reflns_theta_min 2.420
_diffrn_source_current 1.0
_diffrn_source_power 0.05
_diffrn_source_voltage 50.0
_diffrn_standards_number 0
_exptl_absorpt_coefficient_mu 8.372
_exptl_absorpt_correction_T_max 0.3841
_exptl_absorpt_correction_T_min 0.1542
_exptl_absorpt_correction_type multi-scan
_exptl_absorpt_process_details
;
SADABS-2016/2 (Bruker,2016/2) was used for absorption correction.
wR2(int) was 0.1233 before and 0.0715 after correction.
The Ratio of minimum to maximum transmission is 0.4015.
The \l/2 correction factor is Not present.
;
_exptl_crystal_colour yellow
_exptl_crystal_colour_primary yellow
_exptl_crystal_density_diffrn 1.308
_exptl_crystal_description block
_exptl_crystal_F_000 5640
_exptl_crystal_size_max 0.109
_exptl_crystal_size_mid 0.102
_exptl_crystal_size_min 0.045
_refine_diff_density_max 8.094
_refine_diff_density_min -2.333
_refine_diff_density_rms 0.183
_refine_ls_extinction_method none
_refine_ls_goodness_of_fit_ref 1.052
_refine_ls_hydrogen_treatment constr
_refine_ls_matrix_type full
_refine_ls_number_parameters 620
_refine_ls_number_reflns 13825
_refine_ls_number_restraints 1084
_refine_ls_restrained_S_all 1.082
_refine_ls_R_factor_all 0.0640
_refine_ls_R_factor_gt 0.0615
_refine_ls_shift/su_max 0.002
_refine_ls_shift/su_mean 0.000
_refine_ls_structure_factor_coef Fsqd
_refine_ls_weighting_details 'w=1/[\s^2^(Fo^2^)+(0.0971P)^2^+204.9627P] where P=(Fo^2^+2Fc^2^)/3'
_refine_ls_weighting_scheme calc
_refine_ls_wR_factor_gt 0.1677
_refine_ls_wR_factor_ref 0.1703
_reflns_Friedel_coverage 0.000
_reflns_number_gt 12912
_reflns_number_total 13825
_reflns_threshold_expression 'I > 2\s(I)'
_cod_data_source_file d2dt02680e2.cif
_cod_data_source_block bciv28
_cod_database_code 7711523
_shelx_shelxl_version_number 2018/3
_shelx_space_group_comment
;
The symmetry employed for this shelxl refinement is uniquely defined
by the following loop, which should always be used as a source of
symmetry information in preference to the above space-group names.
They are only intended as comments.
;
_shelx_estimated_absorpt_t_max 0.704
_shelx_estimated_absorpt_t_min 0.462
_olex2_refinement_description
;
1. Fixed Uiso
 At 1.2 times of:
  All C(H) groups, All C(H,H) groups, All N(H,H) groups
 At 1.5 times of:
  All C(H,H,H) groups
2. Restrained distances
 O1M-C3M \\sim O1M-C2M \\sim N1M-C1M \\sim N1M-C4M
 with sigma of 0.005
 C2M-C1M \\sim C4M-C3M
 with sigma of 0.005
3. Uiso/Uaniso restraints and constraints
All non-hydrogen atoms have similar U: within 2A with sigma of 0.005 and sigma
for terminal atoms of 0.01 within 2A
4. Rigid body (RIGU) restrains
 All non-hydrogen atoms
 with sigma for 1-2 distances of 0.005 and sigma for 1-3 distances of 0.005
5. Others
 Fixed Sof: Cl1(0.5) C1M(0.5) H1MA(0.5) H1MB(0.5) C2M(0.5) H2MA(0.5) H2MB(0.5)
 O1M(0.5) C3M(0.5) H3MA(0.5) H3MB(0.5) C4M(0.5) H4MA(0.5) H4MB(0.5) N1M(0.5)
 H1MC(0.5) H1MD(0.5)
6.a Secondary CH2 refined with riding coordinates:
 C1M(H1MA,H1MB), C2M(H2MA,H2MB), C3M(H3MA,H3MB), C4M(H4MA,H4MB), N1M(H1MC,
 H1MD), C7(H7A,H7B), C11(H11A,H11B), C7(H7A,H7B), C11(H11A,H11B)
6.b Aromatic/amide H refined with riding coordinates:
 C1(H1), C3(H3), C4(H4), C5(H5), C6(H6), C2(H2), C3(H3), C4(H4), C5(H5),
 C6(H6), C1(H1), C2(H2), C3(H3), C4(H4), C5(H5), C1(H1), C2(H2), C3(H3), C4(H4),
  C5(H5), C1(H1), C2(H2), C3(H3), C4(H4), C5(H5), C1(H1), C2(H2), C3(H3),
 C4(H4), C5(H5), C1(H1), C2(H2), C3(H3), C4(H4), C5(H5), C1(H1), C2(H2), C3(H3),
  C4(H4), C6(H6)
6.c Fitted hexagon refined as free rotating group:
 C1(C2,C3,C4,C5,C6), C1(C2,C3,C4,C5,C6), C1(C2,C3,C4,C5,C6), C1(C2,C3,C4,C5,
 C6), C1(C2,C3,C4,C5,C6), C1(C2,C3,C4,C5,C6), C1(C2,C3,C4,C5,C6), C1(C2,C3,C4,
 C5,C6)
6.d Idealised Me refined as rotating group:
 C9(H9A,H9B,H9C), C10(H10A,H10B,H10C), C9(H9A,H9B,H9C), C10(H10A,H10B,H10C)
;
_smtbx_masks_void_probe_radius 1.2
_smtbx_masks_void_truncation_radius 1.2
_olex2_submission_special_instructions 'No special instructions were received'

loop_
_space_group_symop_operation_xyz
'x, y, z'
'-x, y, -z+1/2'
'x+1/2, y+1/2, z'
'-x+1/2, y+1/2, -z+1/2'
'-x, -y, -z'
'x, -y, z-1/2'
'-x+1/2, -y+1/2, -z'
'x+1/2, -y+1/2, z-1/2'

loop_
_atom_site_label
_atom_site_type_symbol
_atom_site_fract_x
_atom_site_fract_y
_atom_site_fract_z
_atom_site_U_iso_or_equiv
_atom_site_adp_type
_atom_site_occupancy
_atom_site_site_symmetry_order
_atom_site_calc_flag
_atom_site_refinement_flags_posn
_atom_site_refinement_flags_adp
_atom_site_refinement_flags_occupancy
_atom_site_disorder_assembly
_atom_site_disorder_group
Pt1 Pt 0.43382(2) 0.30898(2) 0.43556(2) 0.02966(10) Uani 1 1 d . U . . .
Pt2 Pt 0.31730(2) 0.15925(2) 0.16479(2) 0.04279(11) Uani 1 1 d . U . . .
P1 P 0.49221(8) 0.35252(9) 0.49476(8) 0.0469(5) Uani 1 1 d . U . . .
P2 P 0.36260(7) 0.35819(6) 0.45827(7) 0.0352(3) Uani 1 1 d . U . . .
P3 P 0.23962(9) 0.13168(8) 0.20566(9) 0.0474(4) Uani 1 1 d . U . . .
P4 P 0.30773(10) 0.12116(8) 0.07173(9) 0.0516(5) Uani 1 1 d . U . . .
C1S C 0.3895(3) 0.2677(3) 0.3787(3) 0.0342(11) Uani 1 1 d . U . . .
C2S C 0.3687(3) 0.2427(3) 0.3391(3) 0.0383(12) Uani 1 1 d . U . . .
C3S C 0.3489(3) 0.2158(3) 0.2901(3) 0.0424(13) Uani 1 1 d . U . . .
C4S C 0.3348(3) 0.1932(3) 0.2440(3) 0.0436(13) Uani 1 1 d . U . . .
C5S C 0.3855(3) 0.1882(3) 0.1350(4) 0.0483(14) Uani 1 1 d . U . . .
C6S C 0.4256(3) 0.2086(4) 0.1180(3) 0.0509(14) Uani 1 1 d . U . . .
C7S C 0.4700(3) 0.2353(4) 0.0998(3) 0.0480(14) Uani 1 1 d . U . . .
C8S C 0.5065(3) 0.2621(3) 0.0850(3) 0.0452(15) Uani 1 1 d . U . . .
Cl1 Cl 0.46412(19) 0.49137(18) 0.3683(2) 0.0663(11) Uani 0.5 1 d . . P . .
C1M C 0.5219(7) 0.3569(6) 0.2363(8) 0.042(2) Uani 0.5 1 d D U P A -1
H1MA H 0.527080 0.359874 0.191287 0.051 Uiso 0.5 1 calc R U P A -1
H1MB H 0.534788 0.388673 0.255201 0.051 Uiso 0.5 1 calc R U P A -1
C2M C 0.4644(7) 0.3528(6) 0.2484(9) 0.042(2) Uani 0.5 1 d D U P A -1
H2MA H 0.457568 0.354474 0.293180 0.051 Uiso 0.5 1 calc R U P A -1
H2MB H 0.445411 0.381117 0.228286 0.051 Uiso 0.5 1 calc R U P A -1
O1M O 0.4455(6) 0.3039(5) 0.2236(7) 0.051(2) Uani 0.5 1 d D U P A -1
C3M C 0.4726(16) 0.2611(10) 0.2544(17) 0.042(2) Uani 0.5 1 d D U P A -1
H3MA H 0.459125 0.228397 0.238311 0.051 Uiso 0.5 1 calc R U P A -1
H3MB H 0.466004 0.262198 0.299284 0.051 Uiso 0.5 1 calc R U P A -1
C4M C 0.5300(16) 0.2659(10) 0.2417(16) 0.040(2) Uani 0.5 1 d D U P A -1
H4MA H 0.548656 0.238394 0.263817 0.049 Uiso 0.5 1 calc R U P A -1
H4MB H 0.535736 0.260373 0.197121 0.049 Uiso 0.5 1 calc R U P A -1
N1M N 0.5549(7) 0.3147(5) 0.2588(8) 0.045(2) Uani 0.5 1 d D U P A -1
H1MC H 0.558249 0.316705 0.300438 0.054 Uiso 0.5 1 calc R U P A -1
H1MD H 0.587772 0.316793 0.241944 0.054 Uiso 0.5 1 calc R U P A -1
C7_9 C 0.3763(3) 0.4214(3) 0.4879(3) 0.0459(13) Uani 1 1 d . U . . .
H7A_9 H 0.386909 0.442758 0.452568 0.055 Uiso 1 1 calc R U . . .
H7B_9 H 0.342546 0.435331 0.503620 0.055 Uiso 1 1 calc R U . . .
C8_9 C 0.4181(3) 0.4286(3) 0.5387(3) 0.0478(13) Uani 1 1 d . U . . .
C9_9 C 0.4054(3) 0.3962(3) 0.5955(3) 0.0442(16) Uani 1 1 d . U . . .
H9A_9 H 0.432217 0.401952 0.627211 0.066 Uiso 1 1 calc R U . . .
H9B_9 H 0.405235 0.360270 0.583894 0.066 Uiso 1 1 calc R U . . .
H9C_9 H 0.370552 0.405613 0.611515 0.066 Uiso 1 1 calc R U . . .
C10_9 C 0.4171(5) 0.4845(3) 0.5581(4) 0.065(2) Uani 1 1 d . U . . .
H10A_9 H 0.423150 0.505995 0.521985 0.097 Uiso 1 1 calc R U . . .
H10B_9 H 0.444912 0.490694 0.588574 0.097 Uiso 1 1 calc R U . . .
H10C_9 H 0.382621 0.492593 0.576100 0.097 Uiso 1 1 calc R U . . .
C11_9 C 0.4742(3) 0.4180(3) 0.5141(3) 0.0510(14) Uani 1 1 d . U . . .
H11A_9 H 0.499740 0.430305 0.545243 0.061 Uiso 1 1 calc R U . . .
H11B_9 H 0.479309 0.438896 0.476742 0.061 Uiso 1 1 calc R U . . .
C7_10 C 0.2411(4) 0.0987(3) 0.0509(4) 0.0565(15) Uani 1 1 d . U . . .
H7A_10 H 0.220237 0.128473 0.037453 0.068 Uiso 1 1 calc R U . . .
H7B_10 H 0.244654 0.076017 0.014829 0.068 Uiso 1 1 calc R U . . .
C8_10 C 0.2093(4) 0.0709(4) 0.0992(4) 0.0628(15) Uani 1 1 d . U . . .
C9_10 C 0.2353(6) 0.0255(4) 0.1255(5) 0.083(3) Uani 1 1 d . U . . .
H9A_10 H 0.246800 0.003141 0.092046 0.124 Uiso 1 1 calc R U . . .
H9B_10 H 0.210354 0.007392 0.151981 0.124 Uiso 1 1 calc R U . . .
H9C_10 H 0.266090 0.035995 0.149730 0.124 Uiso 1 1 calc R U . . .
C10_10 C 0.1582(5) 0.0539(5) 0.0664(5) 0.085(3) Uani 1 1 d . U . . .
H10A_10 H 0.137915 0.083871 0.053877 0.128 Uiso 1 1 calc R U . . .
H10B_10 H 0.136878 0.033282 0.094519 0.128 Uiso 1 1 calc R U . . .
H10C_10 H 0.167267 0.033868 0.029966 0.128 Uiso 1 1 calc R U . . .
C11_10 C 0.1897(4) 0.1087(3) 0.1512(4) 0.0578(15) Uani 1 1 d . U . . .
H11A_10 H 0.161501 0.091638 0.174929 0.069 Uiso 1 1 calc R U . . .
H11B_10 H 0.173608 0.138527 0.130819 0.069 Uiso 1 1 calc R U . . .
C1_1 C 0.32683(17) 0.27463(18) 0.5233(2) 0.0444(13) Uani 1 1 d G U . . .
H1_1 H 0.353378 0.257466 0.500452 0.053 Uiso 1 1 calc R U . . .
C2_1 C 0.31872(19) 0.32626(18) 0.5146(2) 0.0430(12) Uani 1 1 d G U . . .
C3_1 C 0.2799(2) 0.35138(16) 0.5479(3) 0.0555(15) Uani 1 1 d G U . . .
H3_1 H 0.274329 0.386663 0.541979 0.067 Uiso 1 1 calc R U . . .
C4_1 C 0.24915(19) 0.3249(2) 0.5901(2) 0.0625(16) Uani 1 1 d G U . . .
H4_1 H 0.222598 0.342026 0.612878 0.075 Uiso 1 1 calc R U . . .
C5_1 C 0.2573(2) 0.2732(2) 0.5988(2) 0.0623(16) Uani 1 1 d G U . . .
H5_1 H 0.236256 0.255109 0.627565 0.075 Uiso 1 1 calc R U . . .
C6_1 C 0.2961(2) 0.24811(16) 0.5654(2) 0.0551(15) Uani 1 1 d G U . . .
H6_1 H 0.301646 0.212828 0.571353 0.066 Uiso 1 1 calc R U . . .
C1_2 C 0.2013(2) 0.18189(17) 0.2427(2) 0.0498(13) Uani 1 1 d G U . . .
C2_2 C 0.2138(2) 0.2322(2) 0.2302(3) 0.0571(15) Uani 1 1 d G U . . .
H2_2 H 0.243273 0.240035 0.204857 0.069 Uiso 1 1 calc R U . . .
C3_2 C 0.1831(2) 0.27095(15) 0.2547(3) 0.0643(16) Uani 1 1 d G U . . .
H3_2 H 0.191674 0.305316 0.246160 0.077 Uiso 1 1 calc R U . . .
C4_2 C 0.1400(2) 0.25945(19) 0.2918(3) 0.0621(16) Uani 1 1 d G U . . .
H4_2 H 0.119072 0.285951 0.308527 0.074 Uiso 1 1 calc R U . . .
C5_2 C 0.12754(19) 0.2092(2) 0.3043(2) 0.0588(15) Uani 1 1 d G U . . .
H5_2 H 0.098067 0.201304 0.329592 0.071 Uiso 1 1 calc R U . . .
C6_2 C 0.1582(2) 0.17039(16) 0.2797(3) 0.0527(14) Uani 1 1 d G U . . .
H6_2 H 0.149665 0.136023 0.288290 0.063 Uiso 1 1 calc R U . . .
C1_3 C 0.3451(2) 0.3870(3) 0.3378(3) 0.0818(19) Uani 1 1 d G U . . .
H1_3 H 0.382573 0.385585 0.335167 0.098 Uiso 1 1 calc R U . . .
C2_3 C 0.3156(3) 0.4017(3) 0.2869(2) 0.090(2) Uani 1 1 d G U . . .
H2_3 H 0.332815 0.410294 0.249521 0.108 Uiso 1 1 calc R U . . .
C3_3 C 0.2608(3) 0.4037(3) 0.2907(3) 0.087(2) Uani 1 1 d G U . . .
H3_3 H 0.240589 0.413746 0.255945 0.104 Uiso 1 1 calc R U . . .
C4_3 C 0.2356(2) 0.3911(3) 0.3454(3) 0.084(2) Uani 1 1 d G U . . .
H4_3 H 0.198120 0.392488 0.348016 0.100 Uiso 1 1 calc R U . . .
C5_3 C 0.2651(2) 0.3764(3) 0.3963(3) 0.0738(18) Uani 1 1 d G U . . .
H5_3 H 0.247877 0.367780 0.433662 0.089 Uiso 1 1 calc R U . . .
C6_3 C 0.3199(2) 0.3744(3) 0.3925(2) 0.0591(14) Uani 1 1 d G U . . .
C1_4 C 0.2058(2) 0.0503(3) 0.2808(3) 0.0722(18) Uani 1 1 d G U . . .
H1_4 H 0.172650 0.053351 0.260666 0.087 Uiso 1 1 calc R U . . .
C2_4 C 0.2130(3) 0.0139(2) 0.3263(3) 0.083(2) Uani 1 1 d G U . . .
H2_4 H 0.184629 -0.007912 0.337280 0.100 Uiso 1 1 calc R U . . .
C3_4 C 0.2615(3) 0.0094(3) 0.3556(3) 0.090(2) Uani 1 1 d G U . . .
H3_4 H 0.266381 -0.015427 0.386752 0.108 Uiso 1 1 calc R U . . .
C4_4 C 0.3030(3) 0.0414(3) 0.3395(4) 0.090(2) Uani 1 1 d G U . . .
H4_4 H 0.336154 0.038320 0.359609 0.108 Uiso 1 1 calc R U . . .
C5_4 C 0.2958(3) 0.0778(3) 0.2940(3) 0.0787(19) Uani 1 1 d G U . . .
H5_4 H 0.324175 0.099583 0.282995 0.094 Uiso 1 1 calc R U . . .
C6_4 C 0.2473(3) 0.0822(2) 0.2646(3) 0.0642(15) Uani 1 1 d G U . . .
C1_5 C 0.5969(3) 0.3219(3) 0.4711(3) 0.0781(18) Uani 1 1 d G U . . .
H1_5 H 0.591807 0.297750 0.502987 0.094 Uiso 1 1 calc R U . . .
C2_5 C 0.6439(2) 0.3225(3) 0.4382(3) 0.087(2) Uani 1 1 d G U . . .
H2_5 H 0.671000 0.298770 0.447452 0.104 Uiso 1 1 calc R U . . .
C3_5 C 0.6514(2) 0.3579(3) 0.3916(3) 0.086(2) Uani 1 1 d G U . . .
H3_5 H 0.683560 0.358343 0.369029 0.104 Uiso 1 1 calc R U . . .
C4_5 C 0.6118(3) 0.3927(3) 0.3780(3) 0.081(2) Uani 1 1 d G U . . .
H4_5 H 0.616927 0.416897 0.346139 0.097 Uiso 1 1 calc R U . . .
C5_5 C 0.5648(2) 0.3921(2) 0.4110(3) 0.0726(18) Uani 1 1 d G U . . .
H5_5 H 0.537734 0.415878 0.401673 0.087 Uiso 1 1 calc R U . . .
C6_5 C 0.5573(2) 0.3567(3) 0.4576(3) 0.0637(15) Uani 1 1 d G U . . .
C1_6 C 0.2868(2) 0.1934(3) -0.0200(3) 0.0790(19) Uani 1 1 d G U . . .
H1_6 H 0.251612 0.193584 -0.004858 0.095 Uiso 1 1 calc R U . . .
C2_6 C 0.3010(3) 0.2252(3) -0.0682(4) 0.090(2) Uani 1 1 d G U . . .
H2_6 H 0.275531 0.247102 -0.086074 0.108 Uiso 1 1 calc R U . . .
C3_6 C 0.3526(3) 0.2248(3) -0.0903(3) 0.093(2) Uani 1 1 d G U . . .
H3_6 H 0.362284 0.246560 -0.123292 0.111 Uiso 1 1 calc R U . . .
C4_6 C 0.3899(3) 0.1927(3) -0.0642(4) 0.090(2) Uani 1 1 d G U . . .
H4_6 H 0.425118 0.192499 -0.079293 0.109 Uiso 1 1 calc R U . . .
C5_6 C 0.3757(3) 0.1609(3) -0.0159(3) 0.0811(19) Uani 1 1 d G U . . .
H5_6 H 0.401200 0.138980 0.001923 0.097 Uiso 1 1 calc R U . . .
C6_6 C 0.3242(3) 0.1612(3) 0.0062(3) 0.0644(15) Uani 1 1 d G U . . .
C1_7 C 0.4873(3) 0.2730(3) 0.5781(2) 0.0738(18) Uani 1 1 d G U . . .
H1_7 H 0.465814 0.256633 0.548237 0.089 Uiso 1 1 calc R U . . .
C2_7 C 0.4991(3) 0.2485(3) 0.6331(3) 0.086(2) Uani 1 1 d G U . . .
H2_7 H 0.485716 0.215427 0.640718 0.103 Uiso 1 1 calc R U . . .
C3_7 C 0.5304(3) 0.2724(3) 0.6768(2) 0.093(2) Uani 1 1 d G U . . .
H3_7 H 0.538523 0.255676 0.714376 0.111 Uiso 1 1 calc R U . . .
C4_7 C 0.5500(3) 0.3208(3) 0.6656(3) 0.093(2) Uani 1 1 d G U . . .
H4_7 H 0.571428 0.337131 0.695552 0.111 Uiso 1 1 calc R U . . .
C5_7 C 0.5382(3) 0.3453(3) 0.6107(3) 0.0827(19) Uani 1 1 d G U . . .
H5_7 H 0.551526 0.378338 0.603071 0.099 Uiso 1 1 calc R U . . .
C6_7 C 0.5068(3) 0.3214(3) 0.5670(2) 0.0662(15) Uani 1 1 d G U . . .
C1_8 C 0.4201(4) 0.0145(4) 0.1043(4) 0.127(3) Uani 1 1 d G U . . .
H1_8 H 0.443983 0.006281 0.136460 0.153 Uiso 1 1 calc R U . . .
C2_8 C 0.4199(5) -0.0139(4) 0.0504(5) 0.133(3) Uani 1 1 d G U . . .
H2_8 H 0.443588 -0.041546 0.045789 0.160 Uiso 1 1 calc R U . . .
C3_8 C 0.3849(5) -0.0018(4) 0.0033(4) 0.128(3) Uani 1 1 d G U . . .
H3_8 H 0.384770 -0.021239 -0.033544 0.154 Uiso 1 1 calc R U . . .
C4_8 C 0.3502(4) 0.0387(4) 0.0100(4) 0.114(2) Uani 1 1 d G U . . .
H4_8 H 0.326349 0.046895 -0.022207 0.136 Uiso 1 1 calc R U . . .
C5_8 C 0.3505(4) 0.0671(3) 0.0639(4) 0.0932(19) Uani 1 1 d G U . . .
C6_8 C 0.3854(4) 0.0550(4) 0.1110(4) 0.111(2) Uani 1 1 d G U . . .
H6_8 H 0.385560 0.074416 0.147797 0.133 Uiso 1 1 calc R U . . .

loop_
_atom_site_aniso_label
_atom_site_aniso_U_11
_atom_site_aniso_U_22
_atom_site_aniso_U_33
_atom_site_aniso_U_23
_atom_site_aniso_U_13
_atom_site_aniso_U_12
Pt1 0.03276(16) 0.03557(16) 0.02066(15) -0.00419(9) 0.00340(10) -0.01151(10)
Pt2 0.0527(2) 0.04776(19) 0.02794(17) -0.00941(11) 0.00101(13) -0.01756(13)
P1 0.0404(9) 0.0745(12) 0.0258(8) -0.0136(8) 0.0061(7) -0.0273(9)
P2 0.0466(9) 0.0337(8) 0.0253(7) -0.0042(6) -0.0009(6) -0.0035(7)
P3 0.0641(11) 0.0466(10) 0.0316(8) -0.0004(7) -0.0011(8) -0.0236(9)
P4 0.0696(12) 0.0513(11) 0.0341(9) -0.0126(8) -0.0061(9) -0.0062(9)
C1S 0.035(2) 0.040(2) 0.028(2) -0.005(2) 0.003(2) -0.010(2)
C2S 0.038(3) 0.045(3) 0.032(2) -0.006(2) 0.007(2) -0.013(2)
C3S 0.043(3) 0.050(3) 0.034(3) -0.008(2) 0.006(2) -0.016(2)
C4S 0.049(3) 0.052(3) 0.030(2) -0.013(2) 0.003(2) -0.019(2)
C5S 0.051(3) 0.062(3) 0.032(3) -0.006(2) 0.004(2) -0.016(3)
C6S 0.049(3) 0.073(3) 0.031(3) -0.002(3) -0.001(2) -0.011(3)
C7S 0.043(3) 0.074(3) 0.027(3) 0.003(3) 0.000(2) -0.006(3)
C8S 0.039(3) 0.071(4) 0.026(3) 0.006(3) 0.002(2) 0.000(3)
Cl1 0.065(3) 0.060(2) 0.074(3) 0.007(2) 0.008(2) -0.007(2)
C1M 0.059(5) 0.031(4) 0.038(6) 0.001(4) 0.012(4) -0.008(4)
C2M 0.057(5) 0.033(4) 0.038(6) -0.005(4) 0.008(4) -0.003(4)
O1M 0.063(4) 0.044(5) 0.045(5) -0.007(4) 0.007(4) -0.002(4)
C3M 0.056(4) 0.035(5) 0.036(5) -0.002(5) 0.005(4) -0.007(5)
C4M 0.055(4) 0.033(5) 0.033(5) 0.001(5) 0.007(4) -0.007(5)
N1M 0.061(4) 0.037(5) 0.037(5) 0.005(4) 0.009(4) -0.010(4)
C7_9 0.068(3) 0.039(3) 0.032(2) -0.007(2) 0.005(2) -0.010(3)
C8_9 0.067(3) 0.046(3) 0.030(2) -0.011(2) 0.011(2) -0.023(2)
C9_9 0.056(4) 0.049(4) 0.028(3) -0.010(3) 0.008(3) -0.017(3)
C10_9 0.104(6) 0.043(4) 0.048(4) -0.014(3) 0.012(4) -0.025(4)
C11_9 0.059(3) 0.063(3) 0.031(3) -0.015(2) 0.011(2) -0.032(3)
C7_10 0.079(3) 0.054(3) 0.037(3) -0.009(3) -0.010(3) -0.024(3)
C8_10 0.089(3) 0.056(3) 0.043(3) -0.005(3) -0.006(3) -0.035(3)
C9_10 0.137(7) 0.054(4) 0.058(5) -0.006(4) -0.004(5) -0.026(5)
C10_10 0.110(6) 0.085(6) 0.061(5) -0.007(5) -0.009(5) -0.062(5)
C11_10 0.076(3) 0.057(3) 0.040(3) -0.001(3) -0.004(3) -0.033(3)
C1_1 0.041(3) 0.061(3) 0.031(3) 0.000(2) 0.002(2) -0.015(3)
C2_1 0.041(2) 0.057(3) 0.031(2) -0.008(2) 0.000(2) -0.008(2)
C3_1 0.046(3) 0.074(3) 0.046(3) -0.014(3) 0.003(3) -0.007(3)
C4_1 0.049(3) 0.090(4) 0.048(3) -0.013(3) 0.007(3) -0.010(3)
C5_1 0.053(3) 0.090(4) 0.045(3) -0.005(3) 0.006(3) -0.019(3)
C6_1 0.050(3) 0.075(3) 0.040(3) 0.001(3) 0.003(2) -0.021(3)
C1_2 0.060(3) 0.054(3) 0.035(2) 0.006(2) -0.003(2) -0.019(2)
C2_2 0.067(3) 0.056(3) 0.048(3) 0.005(3) 0.002(3) -0.014(3)
C3_2 0.075(4) 0.063(3) 0.056(3) 0.003(3) 0.001(3) -0.006(3)
C4_2 0.070(4) 0.067(3) 0.050(3) 0.006(3) -0.001(3) -0.002(3)
C5_2 0.063(3) 0.070(3) 0.044(3) 0.008(3) -0.003(3) -0.005(3)
C6_2 0.059(3) 0.061(3) 0.038(3) 0.012(3) -0.004(3) -0.015(3)
C1_3 0.090(4) 0.102(4) 0.054(3) 0.011(3) -0.002(3) 0.024(4)
C2_3 0.103(4) 0.110(5) 0.058(4) 0.013(4) -0.008(4) 0.022(4)
C3_3 0.100(4) 0.100(4) 0.061(4) 0.011(4) -0.026(4) 0.001(4)
C4_3 0.089(4) 0.094(4) 0.068(4) 0.014(4) -0.028(3) -0.014(4)
C5_3 0.079(4) 0.082(4) 0.060(3) 0.012(3) -0.020(3) -0.014(3)
C6_3 0.072(3) 0.064(3) 0.041(3) 0.001(3) -0.011(3) 0.005(3)
C1_4 0.107(4) 0.051(3) 0.058(3) 0.005(3) 0.014(3) -0.013(3)
C2_4 0.121(5) 0.058(4) 0.071(4) 0.008(3) 0.013(4) -0.006(4)
C3_4 0.129(5) 0.066(4) 0.076(4) 0.014(4) 0.001(4) -0.004(4)
C4_4 0.124(5) 0.071(4) 0.075(4) 0.013(3) -0.008(4) -0.005(4)
C5_4 0.112(4) 0.063(4) 0.061(4) 0.006(3) -0.008(3) -0.007(4)
C6_4 0.096(3) 0.051(3) 0.046(3) 0.001(2) 0.001(3) -0.013(3)
C1_5 0.056(3) 0.122(4) 0.056(3) -0.026(3) 0.005(3) -0.025(3)
C2_5 0.062(4) 0.130(5) 0.068(4) -0.029(4) 0.009(3) -0.025(4)
C3_5 0.067(4) 0.120(5) 0.072(4) -0.035(4) 0.017(3) -0.036(4)
C4_5 0.078(4) 0.099(4) 0.065(4) -0.038(3) 0.025(3) -0.040(3)
C5_5 0.071(3) 0.091(4) 0.056(3) -0.035(3) 0.025(3) -0.039(3)
C6_5 0.052(3) 0.096(3) 0.044(3) -0.029(3) 0.012(2) -0.033(3)
C1_6 0.088(4) 0.089(4) 0.060(4) 0.008(3) -0.001(3) -0.016(4)
C2_6 0.100(4) 0.103(5) 0.067(4) 0.013(4) 0.000(4) -0.020(4)
C3_6 0.103(5) 0.112(5) 0.065(4) 0.009(4) 0.007(4) -0.020(4)
C4_6 0.098(4) 0.112(5) 0.061(4) 0.002(4) 0.014(4) -0.016(4)
C5_6 0.088(4) 0.101(4) 0.054(4) -0.004(3) 0.010(3) -0.011(4)
C6_6 0.075(3) 0.077(3) 0.041(3) -0.006(3) 0.001(3) -0.012(3)
C1_7 0.060(3) 0.125(4) 0.036(3) 0.004(3) -0.004(3) 0.011(3)
C2_7 0.073(4) 0.143(5) 0.042(3) 0.008(4) -0.004(3) 0.020(4)
C3_7 0.077(4) 0.159(5) 0.042(3) 0.004(4) -0.010(3) 0.021(4)
C4_7 0.071(4) 0.164(5) 0.043(3) -0.010(4) -0.013(3) 0.007(4)
C5_7 0.061(4) 0.147(5) 0.041(3) -0.012(3) -0.009(3) -0.006(4)
C6_7 0.049(3) 0.117(4) 0.032(3) -0.007(3) -0.002(2) -0.006(3)
C1_8 0.160(6) 0.111(5) 0.110(5) -0.030(4) -0.033(5) 0.047(5)
C2_8 0.168(6) 0.115(5) 0.117(5) -0.036(5) -0.030(5) 0.050(5)
C3_8 0.162(6) 0.112(5) 0.110(5) -0.042(4) -0.028(5) 0.043(5)
C4_8 0.146(5) 0.100(5) 0.095(4) -0.041(4) -0.025(4) 0.034(4)
C5_8 0.121(4) 0.084(3) 0.074(3) -0.026(3) -0.021(3) 0.023(3)
C6_8 0.141(5) 0.099(5) 0.093(4) -0.027(4) -0.031(4) 0.038(4)

loop_
_atom_type_symbol
_atom_type_description
_atom_type_scat_dispersion_real
_atom_type_scat_dispersion_imag
_atom_type_scat_source
C C 0.0181 0.0091 'International Tables Vol C Tables 4.2.6.8 and 6.1.1.4'
H H 0.0000 0.0000 'International Tables Vol C Tables 4.2.6.8 and 6.1.1.4'
Cl Cl 0.3639 0.7018 'International Tables Vol C Tables 4.2.6.8 and 6.1.1.4'
N N 0.0311 0.0180 'International Tables Vol C Tables 4.2.6.8 and 6.1.1.4'
O O 0.0492 0.0322 'International Tables Vol C Tables 4.2.6.8 and 6.1.1.4'
P P 0.2955 0.4335 'International Tables Vol C Tables 4.2.6.8 and 6.1.1.4'
Pt Pt -4.5932 6.9264 'International Tables Vol C Tables 4.2.6.8 and 6.1.1.4'

loop_
_geom_angle_atom_site_label_1
_geom_angle_atom_site_label_2
_geom_angle_atom_site_label_3
_geom_angle
_geom_angle_site_symmetry_1
_geom_angle_site_symmetry_3
_geom_angle_publ_flag
P1 Pt1 P2 95.97(7) . . ?
C1S Pt1 P1 173.7(2) . . ?
C1S Pt1 P2 90.0(2) . . ?
C1S Pt1 C8S 87.1(3) . 2_655 ?
C8S Pt1 P1 87.0(2) 2_655 . ?
C8S Pt1 P2 176.6(2) 2_655 . ?
P4 Pt2 P3 96.56(8) . . ?
C4S Pt2 P3 89.9(2) . . ?
C4S Pt2 P4 173.2(2) . . ?
C4S Pt2 C5S 85.2(3) . . ?
C5S Pt2 P3 174.8(2) . . ?
C5S Pt2 P4 88.4(2) . . ?
C11_9 P1 Pt1 116.4(3) . . ?
C11_9 P1 C6_5 105.5(3) . . ?
C6_5 P1 Pt1 111.4(2) . . ?
C6_7 P1 Pt1 113.2(2) . . ?
C6_7 P1 C11_9 106.2(4) . . ?
C6_7 P1 C6_5 103.1(3) . . ?
C7_9 P2 Pt1 116.7(3) . . ?
C7_9 P2 C2_1 107.2(3) . . ?
C7_9 P2 C6_3 100.0(4) . . ?
C2_1 P2 Pt1 111.02(18) . . ?
C6_3 P2 Pt1 115.3(2) . . ?
C6_3 P2 C2_1 105.4(3) . . ?
C11_10 P3 Pt2 116.6(3) . . ?
C11_10 P3 C6_4 106.8(4) . . ?
C1_2 P3 Pt2 113.48(18) . . ?
C1_2 P3 C11_10 99.1(4) . . ?
C1_2 P3 C6_4 105.2(3) . . ?
C6_4 P3 Pt2 114.0(3) . . ?
C7_10 P4 Pt2 117.3(3) . . ?
C6_6 P4 Pt2 114.5(3) . . ?
C6_6 P4 C7_10 101.7(4) . . ?
C5_8 P4 Pt2 111.8(3) . . ?
C5_8 P4 C7_10 105.8(5) . . ?
C5_8 P4 C6_6 104.4(4) . . ?
C2S C1S Pt1 170.9(6) . . ?
C1S C2S C3S 174.3(7) . . ?
C4S C3S C2S 174.8(8) . . ?
C3S C4S Pt2 174.8(7) . . ?
C6S C5S Pt2 176.0(8) . . ?
C5S C6S C7S 175.9(10) . . ?
C8S C7S C6S 174.7(10) . . ?
C7S C8S Pt1 176.9(7) . 2_655 ?
H1MA C1M H1MB 107.4 . . ?
C2M C1M H1MA 108.2 . . ?
C2M C1M H1MB 108.2 . . ?
N1M C1M H1MA 108.2 . . ?
N1M C1M H1MB 108.2 . . ?
N1M C1M C2M 116.3(16) . . ?
C1M C2M H2MA 110.0 . . ?
C1M C2M H2MB 110.0 . . ?
H2MA C2M H2MB 108.4 . . ?
O1M C2M C1M 108.4(15) . . ?
O1M C2M H2MA 110.0 . . ?
O1M C2M H2MB 110.0 . . ?
C2M O1M C3M 110.6(18) . . ?
O1M C3M H3MA 110.2 . . ?
O1M C3M H3MB 110.2 . . ?
O1M C3M C4M 108(3) . . ?
H3MA C3M H3MB 108.5 . . ?
C4M C3M H3MA 110.2 . . ?
C4M C3M H3MB 110.2 . . ?
C3M C4M H4MA 108.2 . . ?
C3M C4M H4MB 108.2 . . ?
H4MA C4M H4MB 107.3 . . ?
N1M C4M C3M 116(3) . . ?
N1M C4M H4MA 108.2 . . ?
N1M C4M H4MB 108.2 . . ?
C1M N1M C4M 109(2) . . ?
C1M N1M H1MC 109.8 . . ?
C1M N1M H1MD 109.8 . . ?
C4M N1M H1MC 109.8 . . ?
C4M N1M H1MD 109.8 . . ?
H1MC N1M H1MD 108.3 . . ?
P2 C7_9 H7A_9 107.4 . . ?
P2 C7_9 H7B_9 107.4 . . ?
H7A_9 C7_9 H7B_9 106.9 . . ?
C8_9 C7_9 P2 119.8(6) . . ?
C8_9 C7_9 H7A_9 107.4 . . ?
C8_9 C7_9 H7B_9 107.4 . . ?
C7_9 C8_9 C11_9 111.1(6) . . ?
C9_9 C8_9 C7_9 111.2(6) . . ?
C9_9 C8_9 C11_9 111.8(7) . . ?
C10_9 C8_9 C7_9 107.7(8) . . ?
C10_9 C8_9 C9_9 108.2(6) . . ?
C10_9 C8_9 C11_9 106.6(7) . . ?
C8_9 C9_9 H9A_9 109.5 . . ?
C8_9 C9_9 H9B_9 109.5 . . ?
C8_9 C9_9 H9C_9 109.5 . . ?
H9A_9 C9_9 H9B_9 109.5 . . ?
H9A_9 C9_9 H9C_9 109.5 . . ?
H9B_9 C9_9 H9C_9 109.5 . . ?
C8_9 C10_9 H10A_9 109.5 . . ?
C8_9 C10_9 H10B_9 109.5 . . ?
C8_9 C10_9 H10C_9 109.5 . . ?
H10A_9 C10_9 H10B_9 109.5 . . ?
H10A_9 C10_9 H10C_9 109.5 . . ?
H10B_9 C10_9 H10C_9 109.5 . . ?
P1 C11_9 H11A_9 107.7 . . ?
P1 C11_9 H11B_9 107.7 . . ?
C8_9 C11_9 P1 118.6(5) . . ?
C8_9 C11_9 H11A_9 107.7 . . ?
C8_9 C11_9 H11B_9 107.7 . . ?
H11A_9 C11_9 H11B_9 107.1 . . ?
P4 C7_10 H7A_10 107.8 . . ?
P4 C7_10 H7B_10 107.8 . . ?
H7A_10 C7_10 H7B_10 107.1 . . ?
C8_10 C7_10 P4 118.1(6) . . ?
C8_10 C7_10 H7A_10 107.8 . . ?
C8_10 C7_10 H7B_10 107.8 . . ?
C7_10 C8_10 C10_10 105.4(8) . . ?
C7_10 C8_10 C11_10 110.8(7) . . ?
C9_10 C8_10 C7_10 115.0(10) . . ?
C9_10 C8_10 C10_10 108.5(9) . . ?
C9_10 C8_10 C11_10 111.9(8) . . ?
C10_10 C8_10 C11_10 104.5(9) . . ?
C8_10 C9_10 H9A_10 109.5 . . ?
C8_10 C9_10 H9B_10 109.5 . . ?
C8_10 C9_10 H9C_10 109.5 . . ?
H9A_10 C9_10 H9B_10 109.5 . . ?
H9A_10 C9_10 H9C_10 109.5 . . ?
H9B_10 C9_10 H9C_10 109.5 . . ?
C8_10 C10_10 H10A_10 109.5 . . ?
C8_10 C10_10 H10B_10 109.5 . . ?
C8_10 C10_10 H10C_10 109.5 . . ?
H10A_10 C10_10 H10B_10 109.5 . . ?
H10A_10 C10_10 H10C_10 109.5 . . ?
H10B_10 C10_10 H10C_10 109.5 . . ?
P3 C11_10 H11A_10 108.1 . . ?
P3 C11_10 H11B_10 108.1 . . ?
C8_10 C11_10 P3 116.9(7) . . ?
C8_10 C11_10 H11A_10 108.1 . . ?
C8_10 C11_10 H11B_10 108.1 . . ?
H11A_10 C11_10 H11B_10 107.3 . . ?
C2_1 C1_1 H1_1 120.0 . . ?
C2_1 C1_1 C6_1 120.0 . . ?
C6_1 C1_1 H1_1 120.0 . . ?
C1_1 C2_1 P2 116.5(3) . . ?
C1_1 C2_1 C3_1 120.0 . . ?
C3_1 C2_1 P2 123.5(3) . . ?
C2_1 C3_1 H3_1 120.0 . . ?
C4_1 C3_1 C2_1 120.0 . . ?
C4_1 C3_1 H3_1 120.0 . . ?
C3_1 C4_1 H4_1 120.0 . . ?
C3_1 C4_1 C5_1 120.0 . . ?
C5_1 C4_1 H4_1 120.0 . . ?
C4_1 C5_1 H5_1 120.0 . . ?
C6_1 C5_1 C4_1 120.0 . . ?
C6_1 C5_1 H5_1 120.0 . . ?
C1_1 C6_1 H6_1 120.0 . . ?
C5_1 C6_1 C1_1 120.0 . . ?
C5_1 C6_1 H6_1 120.0 . . ?
C2_2 C1_2 P3 119.0(3) . . ?
C2_2 C1_2 C6_2 120.0 . . ?
C6_2 C1_2 P3 120.9(3) . . ?
C1_2 C2_2 H2_2 120.0 . . ?
C1_2 C2_2 C3_2 120.0 . . ?
C3_2 C2_2 H2_2 120.0 . . ?
C2_2 C3_2 H3_2 120.0 . . ?
C4_2 C3_2 C2_2 120.0 . . ?
C4_2 C3_2 H3_2 120.0 . . ?
C3_2 C4_2 H4_2 120.0 . . ?
C3_2 C4_2 C5_2 120.0 . . ?
C5_2 C4_2 H4_2 120.0 . . ?
C4_2 C5_2 H5_2 120.0 . . ?
C6_2 C5_2 C4_2 120.0 . . ?
C6_2 C5_2 H5_2 120.0 . . ?
C1_2 C6_2 H6_2 120.0 . . ?
C5_2 C6_2 C1_2 120.0 . . ?
C5_2 C6_2 H6_2 120.0 . . ?
C2_3 C1_3 H1_3 120.0 . . ?
C2_3 C1_3 C6_3 120.0 . . ?
C6_3 C1_3 H1_3 120.0 . . ?
C1_3 C2_3 H2_3 120.0 . . ?
C3_3 C2_3 C1_3 120.0 . . ?
C3_3 C2_3 H2_3 120.0 . . ?
C2_3 C3_3 H3_3 120.0 . . ?
C2_3 C3_3 C4_3 120.0 . . ?
C4_3 C3_3 H3_3 120.0 . . ?
C3_3 C4_3 H4_3 120.0 . . ?
C5_3 C4_3 C3_3 120.0 . . ?
C5_3 C4_3 H4_3 120.0 . . ?
C4_3 C5_3 H5_3 120.0 . . ?
C4_3 C5_3 C6_3 120.0 . . ?
C6_3 C5_3 H5_3 120.0 . . ?
C1_3 C6_3 P2 116.7(4) . . ?
C5_3 C6_3 P2 123.2(4) . . ?
C5_3 C6_3 C1_3 120.0 . . ?
C2_4 C1_4 H1_4 120.0 . . ?
C2_4 C1_4 C6_4 120.0 . . ?
C6_4 C1_4 H1_4 120.0 . . ?
C1_4 C2_4 H2_4 120.0 . . ?
C1_4 C2_4 C3_4 120.0 . . ?
C3_4 C2_4 H2_4 120.0 . . ?
C2_4 C3_4 H3_4 120.0 . . ?
C2_4 C3_4 C4_4 120.0 . . ?
C4_4 C3_4 H3_4 120.0 . . ?
C3_4 C4_4 H4_4 120.0 . . ?
C3_4 C4_4 C5_4 120.0 . . ?
C5_4 C4_4 H4_4 120.0 . . ?
C4_4 C5_4 H5_4 120.0 . . ?
C6_4 C5_4 C4_4 120.0 . . ?
C6_4 C5_4 H5_4 120.0 . . ?
C1_4 C6_4 P3 121.7(4) . . ?
C5_4 C6_4 P3 118.3(4) . . ?
C5_4 C6_4 C1_4 120.0 . . ?
C2_5 C1_5 H1_5 120.0 . . ?
C2_5 C1_5 C6_5 120.0 . . ?
C6_5 C1_5 H1_5 120.0 . . ?
C1_5 C2_5 H2_5 120.0 . . ?
C3_5 C2_5 C1_5 120.0 . . ?
C3_5 C2_5 H2_5 120.0 . . ?
C2_5 C3_5 H3_5 120.0 . . ?
C2_5 C3_5 C4_5 120.0 . . ?
C4_5 C3_5 H3_5 120.0 . . ?
C3_5 C4_5 H4_5 120.0 . . ?
C3_5 C4_5 C5_5 120.0 . . ?
C5_5 C4_5 H4_5 120.0 . . ?
C4_5 C5_5 H5_5 120.0 . . ?
C6_5 C5_5 C4_5 120.0 . . ?
C6_5 C5_5 H5_5 120.0 . . ?
C1_5 C6_5 P1 120.8(4) . . ?
C5_5 C6_5 P1 118.9(4) . . ?
C5_5 C6_5 C1_5 120.0 . . ?
C2_6 C1_6 H1_6 120.0 . . ?
C2_6 C1_6 C6_6 120.0 . . ?
C6_6 C1_6 H1_6 120.0 . . ?
C1_6 C2_6 H2_6 120.0 . . ?
C1_6 C2_6 C3_6 120.0 . . ?
C3_6 C2_6 H2_6 120.0 . . ?
C2_6 C3_6 H3_6 120.0 . . ?
C4_6 C3_6 C2_6 120.0 . . ?
C4_6 C3_6 H3_6 120.0 . . ?
C3_6 C4_6 H4_6 120.0 . . ?
C3_6 C4_6 C5_6 120.0 . . ?
C5_6 C4_6 H4_6 120.0 . . ?
C4_6 C5_6 H5_6 120.0 . . ?
C4_6 C5_6 C6_6 120.0 . . ?
C6_6 C5_6 H5_6 120.0 . . ?
C1_6 C6_6 P4 121.2(4) . . ?
C5_6 C6_6 P4 118.7(4) . . ?
C5_6 C6_6 C1_6 120.0 . . ?
C2_7 C1_7 H1_7 120.0 . . ?
C2_7 C1_7 C6_7 120.0 . . ?
C6_7 C1_7 H1_7 120.0 . . ?
C1_7 C2_7 H2_7 120.0 . . ?
C1_7 C2_7 C3_7 120.0 . . ?
C3_7 C2_7 H2_7 120.0 . . ?
C2_7 C3_7 H3_7 120.0 . . ?
C4_7 C3_7 C2_7 120.0 . . ?
C4_7 C3_7 H3_7 120.0 . . ?
C3_7 C4_7 H4_7 120.0 . . ?
C3_7 C4_7 C5_7 120.0 . . ?
C5_7 C4_7 H4_7 120.0 . . ?
C4_7 C5_7 H5_7 120.0 . . ?
C6_7 C5_7 C4_7 120.0 . . ?
C6_7 C5_7 H5_7 120.0 . . ?
C1_7 C6_7 P1 119.7(4) . . ?
C5_7 C6_7 P1 120.3(4) . . ?
C5_7 C6_7 C1_7 120.0 . . ?
C2_8 C1_8 H1_8 120.0 . . ?
C2_8 C1_8 C6_8 120.0 . . ?
C6_8 C1_8 H1_8 120.0 . . ?
C1_8 C2_8 H2_8 120.0 . . ?
C1_8 C2_8 C3_8 120.0 . . ?
C3_8 C2_8 H2_8 120.0 . . ?
C2_8 C3_8 H3_8 120.0 . . ?
C4_8 C3_8 C2_8 120.0 . . ?
C4_8 C3_8 H3_8 120.0 . . ?
C3_8 C4_8 H4_8 120.0 . . ?
C3_8 C4_8 C5_8 120.0 . . ?
C5_8 C4_8 H4_8 120.0 . . ?
C4_8 C5_8 P4 120.3(5) . . ?
C6_8 C5_8 P4 119.6(5) . . ?
C6_8 C5_8 C4_8 120.0 . . ?
C1_8 C6_8 H6_8 120.0 . . ?
C5_8 C6_8 C1_8 120.0 . . ?
C5_8 C6_8 H6_8 120.0 . . ?

loop_
_geom_bond_atom_site_label_1
_geom_bond_atom_site_label_2
_geom_bond_distance
_geom_bond_site_symmetry_2
_geom_bond_publ_flag
Pt1 P1 2.2710(17) . ?
Pt1 P2 2.2753(18) . ?
Pt1 C1S 1.992(6) . ?
Pt1 C8S 2.002(8) 2_655 ?
Pt2 P3 2.277(2) . ?
Pt2 P4 2.2715(19) . ?
Pt2 C4S 1.990(7) . ?
Pt2 C5S 1.997(8) . ?
P1 C11_9 1.835(9) . ?
P1 C6_5 1.839(5) . ?
P1 C6_7 1.810(5) . ?
P2 C7_9 1.820(7) . ?
P2 C2_1 1.854(4) . ?
P2 C6_3 1.843(5) . ?
P3 C11_10 1.834(8) . ?
P3 C1_2 1.828(5) . ?
P3 C6_4 1.839(5) . ?
P4 C7_10 1.844(9) . ?
P4 C6_6 1.823(5) . ?
P4 C5_8 1.798(7) . ?
C1S C2S 1.205(9) . ?
C2S C3S 1.373(10) . ?
C3S C4S 1.221(10) . ?
C5S C6S 1.205(12) . ?
C6S C7S 1.384(11) . ?
C7S C8S 1.208(11) . ?
C1M H1MA 0.9900 . ?
C1M H1MB 0.9900 . ?
C1M C2M 1.482(13) . ?
C1M N1M 1.475(9) . ?
C2M H2MA 0.9900 . ?
C2M H2MB 0.9900 . ?
C2M O1M 1.477(9) . ?
O1M C3M 1.480(9) . ?
C3M H3MA 0.9900 . ?
C3M H3MB 0.9900 . ?
C3M C4M 1.486(13) . ?
C4M H4MA 0.9900 . ?
C4M H4MB 0.9900 . ?
C4M N1M 1.481(9) . ?
N1M H1MC 0.9100 . ?
N1M H1MD 0.9100 . ?
C7_9 H7A_9 0.9900 . ?
C7_9 H7B_9 0.9900 . ?
C7_9 C8_9 1.543(11) . ?
C8_9 C9_9 1.535(10) . ?
C8_9 C10_9 1.533(11) . ?
C8_9 C11_9 1.543(12) . ?
C9_9 H9A_9 0.9800 . ?
C9_9 H9B_9 0.9800 . ?
C9_9 H9C_9 0.9800 . ?
C10_9 H10A_9 0.9800 . ?
C10_9 H10B_9 0.9800 . ?
C10_9 H10C_9 0.9800 . ?
C11_9 H11A_9 0.9900 . ?
C11_9 H11B_9 0.9900 . ?
C7_10 H7A_10 0.9900 . ?
C7_10 H7B_10 0.9900 . ?
C7_10 C8_10 1.514(12) . ?
C8_10 C9_10 1.480(16) . ?
C8_10 C10_10 1.543(13) . ?
C8_10 C11_10 1.586(13) . ?
C9_10 H9A_10 0.9800 . ?
C9_10 H9B_10 0.9800 . ?
C9_10 H9C_10 0.9800 . ?
C10_10 H10A_10 0.9800 . ?
C10_10 H10B_10 0.9800 . ?
C10_10 H10C_10 0.9800 . ?
C11_10 H11A_10 0.9900 . ?
C11_10 H11B_10 0.9900 . ?
C1_1 H1_1 0.9500 . ?
C1_1 C2_1 1.3900 . ?
C1_1 C6_1 1.3900 . ?
C2_1 C3_1 1.3900 . ?
C3_1 H3_1 0.9500 . ?
C3_1 C4_1 1.3900 . ?
C4_1 H4_1 0.9500 . ?
C4_1 C5_1 1.3900 . ?
C5_1 H5_1 0.9500 . ?
C5_1 C6_1 1.3900 . ?
C6_1 H6_1 0.9500 . ?
C1_2 C2_2 1.3900 . ?
C1_2 C6_2 1.3900 . ?
C2_2 H2_2 0.9500 . ?
C2_2 C3_2 1.3900 . ?
C3_2 H3_2 0.9500 . ?
C3_2 C4_2 1.3900 . ?
C4_2 H4_2 0.9500 . ?
C4_2 C5_2 1.3900 . ?
C5_2 H5_2 0.9500 . ?
C5_2 C6_2 1.3900 . ?
C6_2 H6_2 0.9500 . ?
C1_3 H1_3 0.9500 . ?
C1_3 C2_3 1.3900 . ?
C1_3 C6_3 1.3900 . ?
C2_3 H2_3 0.9500 . ?
C2_3 C3_3 1.3900 . ?
C3_3 H3_3 0.9500 . ?
C3_3 C4_3 1.3900 . ?
C4_3 H4_3 0.9500 . ?
C4_3 C5_3 1.3900 . ?
C5_3 H5_3 0.9500 . ?
C5_3 C6_3 1.3900 . ?
C1_4 H1_4 0.9500 . ?
C1_4 C2_4 1.3900 . ?
C1_4 C6_4 1.3900 . ?
C2_4 H2_4 0.9500 . ?
C2_4 C3_4 1.3900 . ?
C3_4 H3_4 0.9500 . ?
C3_4 C4_4 1.3900 . ?
C4_4 H4_4 0.9500 . ?
C4_4 C5_4 1.3900 . ?
C5_4 H5_4 0.9500 . ?
C5_4 C6_4 1.3900 . ?
C1_5 H1_5 0.9500 . ?
C1_5 C2_5 1.3900 . ?
C1_5 C6_5 1.3900 . ?
C2_5 H2_5 0.9500 . ?
C2_5 C3_5 1.3900 . ?
C3_5 H3_5 0.9500 . ?
C3_5 C4_5 1.3900 . ?
C4_5 H4_5 0.9500 . ?
C4_5 C5_5 1.3900 . ?
C5_5 H5_5 0.9500 . ?
C5_5 C6_5 1.3900 . ?
C1_6 H1_6 0.9500 . ?
C1_6 C2_6 1.3900 . ?
C1_6 C6_6 1.3900 . ?
C2_6 H2_6 0.9500 . ?
C2_6 C3_6 1.3900 . ?
C3_6 H3_6 0.9500 . ?
C3_6 C4_6 1.3900 . ?
C4_6 H4_6 0.9500 . ?
C4_6 C5_6 1.3900 . ?
C5_6 H5_6 0.9500 . ?
C5_6 C6_6 1.3900 . ?
C1_7 H1_7 0.9500 . ?
C1_7 C2_7 1.3900 . ?
C1_7 C6_7 1.3900 . ?
C2_7 H2_7 0.9500 . ?
C2_7 C3_7 1.3900 . ?
C3_7 H3_7 0.9500 . ?
C3_7 C4_7 1.3900 . ?
C4_7 H4_7 0.9500 . ?
C4_7 C5_7 1.3900 . ?
C5_7 H5_7 0.9500 . ?
C5_7 C6_7 1.3900 . ?
C1_8 H1_8 0.9500 . ?
C1_8 C2_8 1.3900 . ?
C1_8 C6_8 1.3900 . ?
C2_8 H2_8 0.9500 . ?
C2_8 C3_8 1.3900 . ?
C3_8 H3_8 0.9500 . ?
C3_8 C4_8 1.3900 . ?
C4_8 H4_8 0.9500 . ?
C4_8 C5_8 1.3900 . ?
C5_8 C6_8 1.3900 . ?
C6_8 H6_8 0.9500 . ?

loop_
_geom_torsion_atom_site_label_1
_geom_torsion_atom_site_label_2
_geom_torsion_atom_site_label_3
_geom_torsion_atom_site_label_4
_geom_torsion
_geom_torsion_site_symmetry_1
_geom_torsion_site_symmetry_2
_geom_torsion_site_symmetry_3
_geom_torsion_site_symmetry_4
_geom_torsion_publ_flag
Pt1 P1 C11_9 C8_9 48.3(7) . . . . ?
Pt1 P1 C6_5 C1_5 -94.9(3) . . . . ?
Pt1 P1 C6_5 C5_5 78.6(4) . . . . ?
Pt1 P1 C6_7 C1_7 6.8(5) . . . . ?
Pt1 P1 C6_7 C5_7 -174.3(3) . . . . ?
Pt1 P2 C7_9 C8_9 -45.8(7) . . . . ?
Pt1 P2 C2_1 C1_1 -15.2(3) . . . . ?
Pt1 P2 C2_1 C3_1 163.8(2) . . . . ?
Pt1 P2 C6_3 C1_3 -41.4(4) . . . . ?
Pt1 P2 C6_3 C5_3 141.4(4) . . . . ?
Pt2 P3 C11_10 C8_10 46.5(7) . . . . ?
Pt2 P3 C1_2 C2_2 16.3(4) . . . . ?
Pt2 P3 C1_2 C6_2 -167.8(3) . . . . ?
Pt2 P3 C6_4 C1_4 -159.9(3) . . . . ?
Pt2 P3 C6_4 C5_4 21.2(5) . . . . ?
Pt2 P4 C7_10 C8_10 -44.0(9) . . . . ?
Pt2 P4 C6_6 C1_6 -86.4(5) . . . . ?
Pt2 P4 C6_6 C5_6 90.8(4) . . . . ?
Pt2 P4 C5_8 C4_8 179.9(6) . . . . ?
Pt2 P4 C5_8 C6_8 -2.8(8) . . . . ?
P2 C7_9 C8_9 C9_9 -56.5(9) . . . . ?
P2 C7_9 C8_9 C10_9 -174.9(6) . . . . ?
P2 C7_9 C8_9 C11_9 68.7(8) . . . . ?
P2 C2_1 C3_1 C4_1 -178.9(4) . . . . ?
P3 C1_2 C2_2 C3_2 175.9(4) . . . . ?
P3 C1_2 C6_2 C5_2 -175.9(4) . . . . ?
P4 C7_10 C8_10 C9_10 -56.5(10) . . . . ?
P4 C7_10 C8_10 C10_10 -175.9(8) . . . . ?
P4 C7_10 C8_10 C11_10 71.7(10) . . . . ?
P4 C5_8 C6_8 C1_8 -177.3(9) . . . . ?
C1M C2M O1M C3M 61(2) . . . . ?
C2M C1M N1M C4M 47(2) . . . . ?
C2M O1M C3M C4M -61(2) . . . . ?
O1M C3M C4M N1M 55.2(14) . . . . ?
C3M C4M N1M C1M -47(2) . . . . ?
N1M C1M C2M O1M -54.5(17) . . . . ?
C7_9 P2 C2_1 C1_1 -143.7(4) . . . . ?
C7_9 P2 C2_1 C3_1 35.3(4) . . . . ?
C7_9 P2 C6_3 C1_3 84.6(5) . . . . ?
C7_9 P2 C6_3 C5_3 -92.6(5) . . . . ?
C7_9 C8_9 C11_9 P1 -69.8(8) . . . . ?
C9_9 C8_9 C11_9 P1 55.1(8) . . . . ?
C10_9 C8_9 C11_9 P1 173.1(6) . . . . ?
C11_9 P1 C6_5 C1_5 137.9(4) . . . . ?
C11_9 P1 C6_5 C5_5 -48.5(4) . . . . ?
C11_9 P1 C6_7 C1_7 135.7(4) . . . . ?
C11_9 P1 C6_7 C5_7 -45.4(5) . . . . ?
C7_10 P4 C6_6 C1_6 41.1(5) . . . . ?
C7_10 P4 C6_6 C5_6 -141.7(5) . . . . ?
C7_10 P4 C5_8 C4_8 51.1(8) . . . . ?
C7_10 P4 C5_8 C6_8 -131.6(7) . . . . ?
C7_10 C8_10 C11_10 P3 -73.4(9) . . . . ?
C9_10 C8_10 C11_10 P3 56.4(10) . . . . ?
C10_10 C8_10 C11_10 P3 173.6(7) . . . . ?
C11_10 P3 C1_2 C2_2 -108.1(4) . . . . ?
C11_10 P3 C1_2 C6_2 67.8(4) . . . . ?
C11_10 P3 C6_4 C1_4 -29.6(6) . . . . ?
C11_10 P3 C6_4 C5_4 151.5(5) . . . . ?
C1_1 C2_1 C3_1 C4_1 0.0 . . . . ?
C2_1 P2 C7_9 C8_9 79.4(6) . . . . ?
C2_1 P2 C6_3 C1_3 -164.2(4) . . . . ?
C2_1 P2 C6_3 C5_3 18.5(5) . . . . ?
C2_1 C1_1 C6_1 C5_1 0.0 . . . . ?
C2_1 C3_1 C4_1 C5_1 0.0 . . . . ?
C3_1 C4_1 C5_1 C6_1 0.0 . . . . ?
C4_1 C5_1 C6_1 C1_1 0.0 . . . . ?
C6_1 C1_1 C2_1 P2 179.0(4) . . . . ?
C6_1 C1_1 C2_1 C3_1 0.0 . . . . ?
C1_2 P3 C11_10 C8_10 168.6(6) . . . . ?
C1_2 P3 C6_4 C1_4 75.1(4) . . . . ?
C1_2 P3 C6_4 C5_4 -103.8(4) . . . . ?
C1_2 C2_2 C3_2 C4_2 0.0 . . . . ?
C2_2 C1_2 C6_2 C5_2 0.0 . . . . ?
C2_2 C3_2 C4_2 C5_2 0.0 . . . . ?
C3_2 C4_2 C5_2 C6_2 0.0 . . . . ?
C4_2 C5_2 C6_2 C1_2 0.0 . . . . ?
C6_2 C1_2 C2_2 C3_2 0.0 . . . . ?
C1_3 C2_3 C3_3 C4_3 0.0 . . . . ?
C2_3 C1_3 C6_3 P2 -177.3(5) . . . . ?
C2_3 C1_3 C6_3 C5_3 0.0 . . . . ?
C2_3 C3_3 C4_3 C5_3 0.0 . . . . ?
C3_3 C4_3 C5_3 C6_3 0.0 . . . . ?
C4_3 C5_3 C6_3 P2 177.1(6) . . . . ?
C4_3 C5_3 C6_3 C1_3 0.0 . . . . ?
C6_3 P2 C7_9 C8_9 -170.9(6) . . . . ?
C6_3 P2 C2_1 C1_1 110.4(4) . . . . ?
C6_3 P2 C2_1 C3_1 -70.7(4) . . . . ?
C6_3 C1_3 C2_3 C3_3 0.0 . . . . ?
C1_4 C2_4 C3_4 C4_4 0.0 . . . . ?
C2_4 C1_4 C6_4 P3 -179.0(6) . . . . ?
C2_4 C1_4 C6_4 C5_4 0.0 . . . . ?
C2_4 C3_4 C4_4 C5_4 0.0 . . . . ?
C3_4 C4_4 C5_4 C6_4 0.0 . . . . ?
C4_4 C5_4 C6_4 P3 179.0(5) . . . . ?
C4_4 C5_4 C6_4 C1_4 0.0 . . . . ?
C6_4 P3 C11_10 C8_10 -82.3(7) . . . . ?
C6_4 P3 C1_2 C2_2 141.6(3) . . . . ?
C6_4 P3 C1_2 C6_2 -42.5(4) . . . . ?
C6_4 C1_4 C2_4 C3_4 0.0 . . . . ?
C1_5 C2_5 C3_5 C4_5 0.0 . . . . ?
C2_5 C1_5 C6_5 P1 173.5(4) . . . . ?
C2_5 C1_5 C6_5 C5_5 0.0 . . . . ?
C2_5 C3_5 C4_5 C5_5 0.0 . . . . ?
C3_5 C4_5 C5_5 C6_5 0.0 . . . . ?
C4_5 C5_5 C6_5 P1 -173.6(4) . . . . ?
C4_5 C5_5 C6_5 C1_5 0.0 . . . . ?
C6_5 P1 C11_9 C8_9 172.3(6) . . . . ?
C6_5 P1 C6_7 C1_7 -113.6(4) . . . . ?
C6_5 P1 C6_7 C5_7 65.3(5) . . . . ?
C6_5 C1_5 C2_5 C3_5 0.0 . . . . ?
C1_6 C2_6 C3_6 C4_6 0.0 . . . . ?
C2_6 C1_6 C6_6 P4 177.2(6) . . . . ?
C2_6 C1_6 C6_6 C5_6 0.0 . . . . ?
C2_6 C3_6 C4_6 C5_6 0.0 . . . . ?
C3_6 C4_6 C5_6 C6_6 0.0 . . . . ?
C4_6 C5_6 C6_6 P4 -177.3(6) . . . . ?
C4_6 C5_6 C6_6 C1_6 0.0 . . . . ?
C6_6 P4 C7_10 C8_10 -169.8(7) . . . . ?
C6_6 P4 C5_8 C4_8 -55.7(7) . . . . ?
C6_6 P4 C5_8 C6_8 121.6(7) . . . . ?
C6_6 C1_6 C2_6 C3_6 0.0 . . . . ?
C1_7 C2_7 C3_7 C4_7 0.0 . . . . ?
C2_7 C1_7 C6_7 P1 178.9(5) . . . . ?
C2_7 C1_7 C6_7 C5_7 0.0 . . . . ?
C2_7 C3_7 C4_7 C5_7 0.0 . . . . ?
C3_7 C4_7 C5_7 C6_7 0.0 . . . . ?
C4_7 C5_7 C6_7 P1 -178.9(5) . . . . ?
C4_7 C5_7 C6_7 C1_7 0.0 . . . . ?
C6_7 P1 C11_9 C8_9 -78.8(7) . . . . ?
C6_7 P1 C6_5 C1_5 26.8(4) . . . . ?
C6_7 P1 C6_5 C5_5 -159.7(4) . . . . ?
C6_7 C1_7 C2_7 C3_7 0.0 . . . . ?
C1_8 C2_8 C3_8 C4_8 0.0 . . . . ?
C2_8 C1_8 C6_8 C5_8 0.0 . . . . ?
C2_8 C3_8 C4_8 C5_8 0.0 . . . . ?
C3_8 C4_8 C5_8 P4 177.3(9) . . . . ?
C3_8 C4_8 C5_8 C6_8 0.0 . . . . ?
C4_8 C5_8 C6_8 C1_8 0.0 . . . . ?
C5_8 P4 C7_10 C8_10 81.4(8) . . . . ?
C5_8 P4 C6_6 C1_6 151.0(5) . . . . ?
C5_8 P4 C6_6 C5_6 -31.8(5) . . . . ?
C6_8 C1_8 C2_8 C3_8 0.0 . . . . ?

loop_
_smtbx_masks_void_nr
_smtbx_masks_void_average_x
_smtbx_masks_void_average_y
_smtbx_masks_void_average_z
_smtbx_masks_void_volume
_smtbx_masks_void_count_electrons
_smtbx_masks_void_content
1 0.000 0.034 0.250 110.4 40.6 '1 CH2Cl2'
2 0.000 -0.034 0.750 110.4 40.6 '1 CH2Cl2'
3 0.000 0.500 -0.094 1652.4 379.8 '8 hexane'
4 0.187 0.201 0.787 7.1 0.5 ?
5 0.187 0.799 0.287 7.1 0.0 ?
6 0.500 0.000 -0.220 1652.4 379.8 '8 hexane'
7 0.312 0.299 0.213 7.1 0.0 ?
8 0.312 0.701 0.713 7.1 0.0 ?
9 0.500 0.534 0.250 110.4 40.6 '1 CH2Cl2'
10 0.500 0.466 0.750 110.4 40.6 '1 CH2Cl2'
11 0.687 0.299 0.287 7.1 0.0 ?
12 0.687 0.701 0.787 7.1 0.5 ?
13 0.812 0.201 0.713 7.1 0.0 ?
14 0.812 0.799 0.213 7.1 0.0 ?
